data_1565088
loop_
_publ_author_name
'Jung, Jochen'
'Legendre, Christina M.'
'Demeshko, Serhiy'
'Herbst-Irmer, Regine'
'Stalke, Dietmar'

_publ_section_title
;
 Imidosulfonate scorpionate ligands in lanthanide single-molecule magnet
 design: slow magnetic relaxation and butterfly hysteresis in [ClDy{Ph
 <sub>2</sub> PCH <sub>2</sub> S(N <i>t</i> Bu) <sub>3</sub> }
 <sub>2</sub> ]
;
_journal_issue 46
_journal_name_full 'Dalton Transactions'
_journal_page_first 17194
_journal_page_last 17201
_journal_paper_doi 10.1039/D1DT03555J
_journal_volume 50
_journal_year 2021
_chemical_formula_moiety 'C50 H78 Cl Dy N6 P2 S2, 0.252(C4 H8 O), 0.248(C5 H12)'
_chemical_formula_sum 'C52.25 H82.99 Cl Dy N6 O0.25 P2 S2'
_chemical_formula_weight 1123.25
_space_group_crystal_system monoclinic
_space_group_IT_number 15
_space_group_name_Hall '-C 2yc'
_space_group_name_H-M_alt 'C 1 2/c 1'
_atom_sites_solution_hydrogens geom
_audit_creation_method SHELXL-2018/3
_audit_update_record
;
2021-08-20 deposited with the CCDC.	2021-10-25 downloaded from the CCDC.
;
_cell_angle_alpha 90
_cell_angle_beta 95.29(2)
_cell_angle_gamma 90
_cell_formula_units_Z 8
_cell_length_a 35.454(4)
_cell_length_b 15.335(2)
_cell_length_c 20.523(3)
_cell_measurement_reflns_used 9807
_cell_measurement_temperature 100(2)
_cell_measurement_theta_max 23.6095
_cell_measurement_theta_min 2.2455
_cell_volume 11111(3)
_computing_cell_refinement 'SAINT V8.38A'
_computing_data_collection 'APEX2 v2012.2'
_computing_data_reduction 'SAINT V8.38A'
_computing_molecular_graphics 'XP Version 5.1'
_computing_publication_material 'XP Version 5.1'
_computing_structure_refinement 'SHELXL-2018/3 (Sheldrick, 2018)'
_computing_structure_solution 'SHELXT 2018/2 (Sheldrick, 2018)'
_diffrn_ambient_temperature 100(2)
_diffrn_measured_fraction_theta_full 1.000
_diffrn_measured_fraction_theta_max 0.993
_diffrn_measurement_device_type 'Bruker Smart APEX II Quazar'
_diffrn_measurement_method 'omega scans'
_diffrn_radiation_type AgK\a
_diffrn_radiation_wavelength 0.56086
_diffrn_reflns_av_R_equivalents 0.0597
_diffrn_reflns_av_unetI/netI 0.0326
_diffrn_reflns_Laue_measured_fraction_full 1.000
_diffrn_reflns_Laue_measured_fraction_max 0.993
_diffrn_reflns_limit_h_max 52
_diffrn_reflns_limit_h_min -52
_diffrn_reflns_limit_k_max 22
_diffrn_reflns_limit_k_min -22
_diffrn_reflns_limit_l_max 30
_diffrn_reflns_limit_l_min -30
_diffrn_reflns_number 290042
_diffrn_reflns_point_group_measured_fraction_full 1.000
_diffrn_reflns_point_group_measured_fraction_max 0.993
_diffrn_reflns_theta_full 19.665
_diffrn_reflns_theta_max 24.472
_diffrn_reflns_theta_min 1.363
_diffrn_source 'INCOATEC Microsource'
_exptl_absorpt_coefficient_mu 0.839
_exptl_absorpt_correction_T_max 0.4281
_exptl_absorpt_correction_T_min 0.4028
_exptl_absorpt_correction_type multi-scan
_exptl_absorpt_process_details SADABS-2016/2
_exptl_crystal_colour 'pale yellow'
_exptl_crystal_density_diffrn 1.343
_exptl_crystal_description block
_exptl_crystal_F_000 4684
_exptl_crystal_size_max 0.183
_exptl_crystal_size_mid 0.150
_exptl_crystal_size_min 0.124
_refine_diff_density_max 0.608
_refine_diff_density_min -0.556
_refine_diff_density_rms 0.090
_refine_ls_extinction_method none
_refine_ls_goodness_of_fit_ref 1.021
_refine_ls_hydrogen_treatment constr
_refine_ls_matrix_type full
_refine_ls_number_parameters 658
_refine_ls_number_reflns 18647
_refine_ls_number_restraints 208
_refine_ls_restrained_S_all 1.016
_refine_ls_R_factor_all 0.0394
_refine_ls_R_factor_gt 0.0250
_refine_ls_shift/su_max 0.007
_refine_ls_shift/su_mean 0.000
_refine_ls_structure_factor_coef Fsqd
_refine_ls_weighting_details 'w=1/[\s^2^(Fo^2^)+(0.0174P)^2^+15.2212P] where P=(Fo^2^+2Fc^2^)/3'
_refine_ls_weighting_scheme calc
_refine_ls_wR_factor_gt 0.0478
_refine_ls_wR_factor_ref 0.0526
_reflns_Friedel_coverage 0.000
_reflns_number_gt 15256
_reflns_number_total 18647
_reflns_threshold_expression 'I > 2\s(I)'
_cod_data_source_file d1dt03555j2.cif
_cod_data_source_block 3b
_cod_original_sg_symbol_H-M 'C 2/c'
_cod_database_code 1565088
_shelx_shelxl_version_number 2018/3
_shelx_space_group_comment
;
The symmetry employed for this shelxl refinement is uniquely defined
by the following loop, which should always be used as a source of
symmetry information in preference to the above space-group names.
They are only intended as comments.
;
_shelx_estimated_absorpt_t_min 0.862
_shelx_estimated_absorpt_t_max 0.903

loop_
_space_group_symop_operation_xyz
'x, y, z'
'-x, y, -z+1/2'
'x+1/2, y+1/2, z'
'-x+1/2, y+1/2, -z+1/2'
'-x, -y, -z'
'x, -y, z-1/2'
'-x+1/2, -y+1/2, -z'
'x+1/2, -y+1/2, z-1/2'

loop_
_atom_site_label
_atom_site_type_symbol
_atom_site_fract_x
_atom_site_fract_y
_atom_site_fract_z
_atom_site_U_iso_or_equiv
_atom_site_adp_type
_atom_site_occupancy
_atom_site_site_symmetry_order
_atom_site_calc_flag
_atom_site_refinement_flags_posn
_atom_site_refinement_flags_adp
_atom_site_refinement_flags_occupancy
_atom_site_disorder_assembly
_atom_site_disorder_group
C1A C 0.5161(5) 0.9339(13) 0.8730(11) 0.022(2) Uani 0.248(2) 1 d D U P A -1
H1AA H 0.538115 0.896529 0.868636 0.033 Uiso 0.248(2) 1 calc R U P A -1
H1AB H 0.493936 0.897526 0.879051 0.033 Uiso 0.248(2) 1 calc R U P A -1
H1AC H 0.521188 0.972328 0.910938 0.033 Uiso 0.248(2) 1 calc R U P A -1
C2A C 0.5082(15) 0.9891(15) 0.8111(12) 0.021(2) Uani 0.248(2) 1 d D U P A -1
H2AA H 0.487667 1.031173 0.817337 0.025 Uiso 0.248(2) 1 calc R U P A -1
H2AB H 0.531213 1.022649 0.803241 0.025 Uiso 0.248(2) 1 calc R U P A -1
C3A C 0.4967(9) 0.9320(4) 0.7518(13) 0.018(3) Uani 0.248(2) 1 d D U P A -1
H3AA H 0.472290 0.903250 0.757842 0.022 Uiso 0.248(2) 1 calc R U P A -1
H3AB H 0.515997 0.885907 0.748568 0.022 Uiso 0.248(2) 1 calc R U P A -1
C4A C 0.493(2) 0.984(2) 0.6883(14) 0.033(3) Uani 0.248(2) 1 d D U P A -1
H4AA H 0.517198 1.012596 0.681405 0.040 Uiso 0.248(2) 1 calc R U P A -1
H4AB H 0.473489 1.030717 0.691041 0.040 Uiso 0.248(2) 1 calc R U P A -1
C5A C 0.4809(8) 0.9234(19) 0.6311(14) 0.058(8) Uani 0.248(2) 1 d D U P A -1
H5AA H 0.473601 0.958035 0.591767 0.087 Uiso 0.248(2) 1 calc R U P A -1
H5AB H 0.459300 0.887908 0.641734 0.087 Uiso 0.248(2) 1 calc R U P A -1
H5AC H 0.502117 0.885215 0.623025 0.087 Uiso 0.248(2) 1 calc R U P A -1
O1B O 0.5017(5) 1.0337(4) 0.7636(4) 0.038(2) Uani 0.252(2) 1 d D U P A -2
C2B C 0.5090(11) 0.9737(14) 0.8161(8) 0.021(2) Uani 0.252(2) 1 d D U P A -2
H2BA H 0.487868 0.974106 0.844481 0.025 Uiso 0.252(2) 1 calc R U P A -2
H2BB H 0.532628 0.989648 0.842974 0.025 Uiso 0.252(2) 1 calc R U P A -2
C3B C 0.5128(13) 0.8854(10) 0.7861(13) 0.024(3) Uani 0.252(2) 1 d D U P A -2
H3BA H 0.503952 0.838859 0.814452 0.028 Uiso 0.252(2) 1 calc R U P A -2
H3BB H 0.539285 0.873441 0.777334 0.028 Uiso 0.252(2) 1 calc R U P A -2
C4B C 0.4870(14) 0.8938(12) 0.7226(14) 0.031(4) Uani 0.252(2) 1 d D U P A -2
H4BA H 0.494302 0.852519 0.688897 0.038 Uiso 0.252(2) 1 calc R U P A -2
H4BB H 0.460069 0.884207 0.729992 0.038 Uiso 0.252(2) 1 calc R U P A -2
C5B C 0.4941(11) 0.9867(15) 0.7039(7) 0.033(3) Uani 0.252(2) 1 d D U P A -2
H5BA H 0.515988 0.990122 0.677407 0.040 Uiso 0.252(2) 1 calc R U P A -2
H5BB H 0.471581 1.011128 0.678080 0.040 Uiso 0.252(2) 1 calc R U P A -2
Dy1 Dy 0.64133(2) 0.57404(2) 0.57584(2) 0.01009(2) Uani 1 1 d . . . . .
Cl1 Cl 0.67916(2) 0.64002(3) 0.67871(2) 0.01571(7) Uani 1 1 d . . . . .
C1 C 0.58492(4) 0.42682(10) 0.47735(7) 0.0140(3) Uani 1 1 d . . . . .
S1 S 0.66178(2) 0.40710(2) 0.50344(2) 0.01082(7) Uani 1 1 d . . . . .
P1 P 0.64899(2) 0.38506(3) 0.64381(2) 0.01274(8) Uani 1 1 d . . . . .
N1 N 0.62293(4) 0.45953(8) 0.50394(6) 0.0116(2) Uani 1 1 d . . . . .
C2 C 0.57453(5) 0.46799(11) 0.41001(8) 0.0189(3) Uani 1 1 d . . . . .
H2A H 0.589229 0.440098 0.377616 0.028 Uiso 1 1 calc R U . . .
H2B H 0.580289 0.530487 0.412003 0.028 Uiso 1 1 calc R U . . .
H2C H 0.547436 0.459690 0.397372 0.028 Uiso 1 1 calc R U . . .
S2 S 0.59850(2) 0.74744(2) 0.55469(2) 0.01115(7) Uani 1 1 d . . . . .
P2 P 0.59785(2) 0.92063(3) 0.63347(2) 0.01305(8) Uani 1 1 d . . . . .
N2 N 0.68823(4) 0.48583(8) 0.53194(6) 0.0115(2) Uani 1 1 d . . . . .
N3 N 0.67138(4) 0.34605(9) 0.44973(6) 0.0147(3) Uani 1 1 d . . . . .
C3 C 0.58044(5) 0.32779(10) 0.47249(8) 0.0186(3) Uani 1 1 d . . . . .
H3A H 0.555706 0.313686 0.449607 0.028 Uiso 1 1 calc R U . . .
H3B H 0.582201 0.302632 0.516558 0.028 Uiso 1 1 calc R U . . .
H3C H 0.600548 0.303585 0.448179 0.028 Uiso 1 1 calc R U . . .
N4 N 0.58951(4) 0.66225(8) 0.59557(6) 0.0119(2) Uani 1 1 d . . . . .
C4 C 0.55733(5) 0.46048(11) 0.52422(8) 0.0186(3) Uani 1 1 d . . . . .
H4A H 0.560061 0.523825 0.528839 0.028 Uiso 1 1 calc R U . . .
H4B H 0.562840 0.432768 0.567075 0.028 Uiso 1 1 calc R U . . .
H4C H 0.531353 0.446475 0.506906 0.028 Uiso 1 1 calc R U . . .
N5 N 0.62956(4) 0.70016(8) 0.51539(6) 0.0122(2) Uani 1 1 d . . . . .
C5 C 0.73065(4) 0.48066(10) 0.53752(8) 0.0137(3) Uani 1 1 d . . . . .
N6 N 0.56813(4) 0.80658(9) 0.52224(7) 0.0152(3) Uani 1 1 d . . . . .
C6 C 0.74480(5) 0.54226(11) 0.59276(8) 0.0180(3) Uani 1 1 d . . . . .
H6A H 0.772538 0.544437 0.596163 0.027 Uiso 1 1 calc R U . . .
H6B H 0.736382 0.521135 0.634100 0.027 Uiso 1 1 calc R U . . .
H6C H 0.734578 0.600795 0.583534 0.027 Uiso 1 1 calc R U . . .
C9 C 0.67412(5) 0.35814(11) 0.37852(7) 0.0160(3) Uani 1 1 d . . . . .
C8 C 0.74692(5) 0.38989(11) 0.55441(8) 0.0185(3) Uani 1 1 d . . . . .
H8A H 0.737074 0.348060 0.520969 0.028 Uiso 1 1 calc R U . . .
H8B H 0.739474 0.371739 0.597183 0.028 Uiso 1 1 calc R U . . .
H8C H 0.774616 0.391896 0.555882 0.028 Uiso 1 1 calc R U . . .
C7 C 0.74605(5) 0.51283(12) 0.47466(8) 0.0196(3) Uani 1 1 d . . . . .
H7A H 0.739821 0.470514 0.439534 0.029 Uiso 1 1 calc R U . . .
H7B H 0.773617 0.519341 0.481929 0.029 Uiso 1 1 calc R U . . .
H7C H 0.734594 0.569282 0.462220 0.029 Uiso 1 1 calc R U . . .
C11 C 0.71247(5) 0.32157(12) 0.36389(8) 0.0220(4) Uani 1 1 d . . . . .
H11A H 0.714695 0.324297 0.316695 0.033 Uiso 1 1 calc R U . . .
H11B H 0.714582 0.260808 0.378563 0.033 Uiso 1 1 calc R U . . .
H11C H 0.732748 0.356129 0.387027 0.033 Uiso 1 1 calc R U . . .
C10 C 0.66970(5) 0.45194(11) 0.35436(8) 0.0186(3) Uani 1 1 d . . . . .
H10A H 0.669048 0.452980 0.306522 0.028 Uiso 1 1 calc R U . . .
H10B H 0.691151 0.486810 0.373256 0.028 Uiso 1 1 calc R U . . .
H10C H 0.646060 0.476317 0.367767 0.028 Uiso 1 1 calc R U . . .
C12 C 0.64371(5) 0.30143(11) 0.34174(8) 0.0205(3) Uani 1 1 d . . . . .
H12A H 0.647692 0.300343 0.295125 0.031 Uiso 1 1 calc R U . . .
H12B H 0.618629 0.325650 0.347273 0.031 Uiso 1 1 calc R U . . .
H12C H 0.645336 0.241964 0.359258 0.031 Uiso 1 1 calc R U . . .
C13 C 0.66077(5) 0.32879(10) 0.56904(7) 0.0132(3) Uani 1 1 d . . . . .
H13A H 0.685791 0.300137 0.577007 0.016 Uiso 1 1 calc R U . . .
H13B H 0.641597 0.283313 0.556763 0.016 Uiso 1 1 calc R U . . .
C14 C 0.61019(5) 0.32032(11) 0.67170(8) 0.0158(3) Uani 1 1 d . . . . .
C15 C 0.59805(5) 0.23965(12) 0.64695(8) 0.0214(4) Uani 1 1 d . . . . .
H15 H 0.609465 0.215280 0.611008 0.026 Uiso 1 1 calc R U . . .
C16 C 0.56950(5) 0.19437(13) 0.67409(9) 0.0277(4) Uani 1 1 d . . . . .
H16 H 0.561332 0.139524 0.656485 0.033 Uiso 1 1 calc R U . . .
C17 C 0.55297(6) 0.22870(15) 0.72646(10) 0.0320(5) Uani 1 1 d . . . . .
H17 H 0.533507 0.197375 0.745143 0.038 Uiso 1 1 calc R U . . .
C18 C 0.56458(6) 0.30835(14) 0.75183(10) 0.0318(5) Uani 1 1 d . . . . .
H18 H 0.553007 0.332100 0.787830 0.038 Uiso 1 1 calc R U . . .
C19 C 0.59318(5) 0.35412(12) 0.72491(8) 0.0233(4) Uani 1 1 d . . . . .
H19 H 0.601221 0.408858 0.742870 0.028 Uiso 1 1 calc R U . . .
C20 C 0.68727(5) 0.35054(11) 0.70428(7) 0.0159(3) Uani 1 1 d . . . . .
C21 C 0.70919(5) 0.41376(11) 0.73819(8) 0.0190(3) Uani 1 1 d . . . . .
H21 H 0.704668 0.473725 0.728840 0.023 Uiso 1 1 calc R U . . .
C22 C 0.73782(5) 0.38954(14) 0.78591(9) 0.0257(4) Uani 1 1 d . . . . .
H22 H 0.752574 0.432988 0.809347 0.031 Uiso 1 1 calc R U . . .
C23 C 0.74471(5) 0.30254(14) 0.79909(9) 0.0283(4) Uani 1 1 d . . . . .
H23 H 0.764322 0.286046 0.831407 0.034 Uiso 1 1 calc R U . . .
C24 C 0.72317(6) 0.23952(13) 0.76544(9) 0.0275(4) Uani 1 1 d . . . . .
H24 H 0.728078 0.179634 0.774552 0.033 Uiso 1 1 calc R U . . .
C25 C 0.69444(5) 0.26283(12) 0.71845(9) 0.0224(4) Uani 1 1 d . . . . .
H25 H 0.679562 0.218955 0.695764 0.027 Uiso 1 1 calc R U . . .
C26 C 0.56495(4) 0.65888(10) 0.65056(8) 0.0146(3) Uani 1 1 d . . . . .
C27 C 0.57695(5) 0.57547(11) 0.68764(8) 0.0193(3) Uani 1 1 d . . . . .
H27A H 0.574158 0.525610 0.657713 0.029 Uiso 1 1 calc R U . . .
H27B H 0.560923 0.566816 0.723532 0.029 Uiso 1 1 calc R U . . .
H27C H 0.603476 0.580500 0.705453 0.029 Uiso 1 1 calc R U . . .
C28 C 0.56976(5) 0.73472(11) 0.69856(8) 0.0210(3) Uani 1 1 d . . . . .
H28A H 0.561517 0.788862 0.676209 0.032 Uiso 1 1 calc R U . . .
H28B H 0.596474 0.739783 0.715240 0.032 Uiso 1 1 calc R U . . .
H28C H 0.554388 0.724305 0.735100 0.032 Uiso 1 1 calc R U . . .
C29 C 0.52316(5) 0.65165(13) 0.62592(9) 0.0243(4) Uani 1 1 d . . . . .
H29A H 0.515155 0.704806 0.602008 0.036 Uiso 1 1 calc R U . . .
H29B H 0.508068 0.644268 0.663214 0.036 Uiso 1 1 calc R U . . .
H29C H 0.519405 0.601214 0.596717 0.036 Uiso 1 1 calc R U . . .
C30 C 0.65314(5) 0.74298(10) 0.46796(8) 0.0159(3) Uani 1 1 d . . . . .
C31 C 0.69438(5) 0.73257(14) 0.49538(11) 0.0315(5) Uani 1 1 d . . . . .
H31A H 0.700182 0.670514 0.501835 0.047 Uiso 1 1 calc R U . . .
H31B H 0.698471 0.763127 0.537381 0.047 Uiso 1 1 calc R U . . .
H31C H 0.710986 0.757387 0.464550 0.047 Uiso 1 1 calc R U . . .
C32 C 0.64645(5) 0.84007(11) 0.45407(9) 0.0220(4) Uani 1 1 d . . . . .
H32A H 0.659477 0.857228 0.415976 0.033 Uiso 1 1 calc R U . . .
H32B H 0.656354 0.874239 0.492225 0.033 Uiso 1 1 calc R U . . .
H32C H 0.619223 0.850928 0.445111 0.033 Uiso 1 1 calc R U . . .
C33 C 0.64632(7) 0.69188(13) 0.40427(9) 0.0334(5) Uani 1 1 d . . . . .
H33A H 0.619918 0.699158 0.386372 0.050 Uiso 1 1 calc R U . . .
H33B H 0.651484 0.629937 0.412777 0.050 Uiso 1 1 calc R U . . .
H33C H 0.663187 0.713689 0.372701 0.050 Uiso 1 1 calc R U . . .
C34 C 0.53785(5) 0.78763(11) 0.46953(9) 0.0211(4) Uani 1 1 d . . . . .
C35 C 0.54733(6) 0.83309(13) 0.40697(9) 0.0287(4) Uani 1 1 d . . . . .
H35A H 0.569000 0.804050 0.389945 0.043 Uiso 1 1 calc R U . . .
H35B H 0.553659 0.894250 0.416513 0.043 Uiso 1 1 calc R U . . .
H35C H 0.525405 0.830161 0.374262 0.043 Uiso 1 1 calc R U . . .
C36 C 0.50191(5) 0.82898(14) 0.49072(11) 0.0325(5) Uani 1 1 d . . . . .
H36A H 0.506088 0.891513 0.498100 0.049 Uiso 1 1 calc R U . . .
H36B H 0.495386 0.801511 0.531308 0.049 Uiso 1 1 calc R U . . .
H36C H 0.481129 0.820526 0.456393 0.049 Uiso 1 1 calc R U . . .
C37 C 0.53160(6) 0.69101(12) 0.45454(9) 0.0271(4) Uani 1 1 d . . . . .
H37A H 0.511515 0.684419 0.418758 0.041 Uiso 1 1 calc R U . . .
H37B H 0.524172 0.661186 0.493610 0.041 Uiso 1 1 calc R U . . .
H37C H 0.555111 0.665355 0.441629 0.041 Uiso 1 1 calc R U . . .
C38 C 0.62442(4) 0.82417(10) 0.60862(8) 0.0138(3) Uani 1 1 d . . . . .
H38A H 0.646526 0.844929 0.586845 0.017 Uiso 1 1 calc R U . . .
H38B H 0.634299 0.792634 0.648703 0.017 Uiso 1 1 calc R U . . .
C39 C 0.62382(5) 0.94182(10) 0.71333(8) 0.0144(3) Uani 1 1 d . . . . .
C40 C 0.65943(5) 0.90944(11) 0.73543(8) 0.0195(3) Uani 1 1 d . . . . .
H40 H 0.673122 0.875480 0.706887 0.023 Uiso 1 1 calc R U . . .
C41 C 0.67513(5) 0.92617(12) 0.79860(8) 0.0212(3) Uani 1 1 d . . . . .
H41 H 0.699498 0.903898 0.812930 0.025 Uiso 1 1 calc R U . . .
C42 C 0.65557(5) 0.97489(13) 0.84058(9) 0.0242(4) Uani 1 1 d . . . . .
H42 H 0.666297 0.985919 0.883930 0.029 Uiso 1 1 calc R U . . .
C43 C 0.62041(5) 1.00757(14) 0.81954(9) 0.0296(4) Uani 1 1 d . . . . .
H43 H 0.606885 1.041474 0.848357 0.036 Uiso 1 1 calc R U . . .
C44 C 0.60469(5) 0.99115(12) 0.75640(9) 0.0226(4) Uani 1 1 d . . . . .
H44 H 0.580395 1.014066 0.742382 0.027 Uiso 1 1 calc R U . . .
C45 C 0.61748(5) 1.00403(10) 0.58214(8) 0.0159(3) Uani 1 1 d . . . . .
C46 C 0.65373(5) 1.03884(11) 0.59388(9) 0.0196(3) Uani 1 1 d . . . . .
H46 H 0.669645 1.020294 0.631080 0.024 Uiso 1 1 calc R U . . .
C47 C 0.66686(6) 1.10029(11) 0.55185(9) 0.0242(4) Uani 1 1 d . . . . .
H47 H 0.691623 1.123770 0.560402 0.029 Uiso 1 1 calc R U . . .
C48 C 0.64393(6) 1.12739(12) 0.49750(9) 0.0269(4) Uani 1 1 d . . . . .
H48 H 0.653036 1.168843 0.468330 0.032 Uiso 1 1 calc R U . . .
C49 C 0.60793(6) 1.09428(12) 0.48574(9) 0.0296(4) Uani 1 1 d . . . . .
H49 H 0.592116 1.113207 0.448544 0.035 Uiso 1 1 calc R U . . .
C50 C 0.59458(6) 1.03319(11) 0.52806(8) 0.0225(4) Uani 1 1 d . . . . .
H50 H 0.569546 1.011196 0.519872 0.027 Uiso 1 1 calc R U . . .

loop_
_atom_site_aniso_label
_atom_site_aniso_U_11
_atom_site_aniso_U_22
_atom_site_aniso_U_33
_atom_site_aniso_U_23
_atom_site_aniso_U_13
_atom_site_aniso_U_12
C1A 0.018(5) 0.020(5) 0.026(5) 0.004(4) -0.002(4) -0.006(4)
C2A 0.018(4) 0.019(5) 0.025(3) -0.003(3) 0.003(3) 0.002(5)
C3A 0.011(9) 0.020(3) 0.024(3) -0.001(4) 0.007(4) 0.008(5)
C4A 0.026(5) 0.041(5) 0.032(5) 0.008(4) 0.002(7) 0.006(4)
C5A 0.076(15) 0.066(14) 0.028(7) -0.007(8) -0.017(9) 0.017(11)
O1B 0.043(4) 0.021(2) 0.047(6) 0.006(3) -0.007(6) -0.001(3)
C2B 0.018(4) 0.019(5) 0.025(3) -0.003(3) 0.003(3) 0.002(5)
C3B 0.025(6) 0.015(4) 0.031(6) 0.003(4) 0.004(6) -0.004(5)
C4B 0.031(7) 0.031(6) 0.032(7) -0.011(4) 0.000(6) 0.004(6)
C5B 0.026(5) 0.041(5) 0.032(5) 0.008(4) 0.002(7) 0.006(4)
Dy1 0.01076(3) 0.00882(3) 0.01044(3) -0.00004(3) -0.00040(2) 0.00023(3)
Cl1 0.01700(18) 0.01643(18) 0.01300(16) -0.00226(14) -0.00239(14) -0.00027(14)
C1 0.0120(7) 0.0138(7) 0.0157(7) -0.0007(6) -0.0020(6) -0.0014(6)
S1 0.01271(17) 0.00993(16) 0.00978(15) 0.00031(12) 0.00080(13) -0.00022(13)
P1 0.0160(2) 0.01183(18) 0.01057(17) 0.00120(14) 0.00198(15) 0.00169(15)
N1 0.0098(6) 0.0109(6) 0.0137(6) -0.0006(5) -0.0008(5) -0.0006(5)
C2 0.0160(8) 0.0193(8) 0.0202(8) 0.0009(6) -0.0057(6) -0.0019(6)
S2 0.01050(17) 0.00927(16) 0.01333(16) 0.00078(13) -0.00074(13) -0.00025(13)
P2 0.01214(18) 0.01139(18) 0.01526(18) -0.00038(15) -0.00064(14) 0.00114(15)
N2 0.0108(6) 0.0103(6) 0.0134(6) -0.0003(5) 0.0009(5) -0.0002(5)
N3 0.0201(7) 0.0131(6) 0.0109(6) -0.0005(5) 0.0024(5) 0.0007(5)
C3 0.0192(8) 0.0143(7) 0.0215(8) -0.0013(6) -0.0018(7) -0.0053(6)
N4 0.0122(6) 0.0105(6) 0.0131(6) 0.0018(5) 0.0016(5) 0.0000(5)
C4 0.0129(8) 0.0194(8) 0.0233(8) -0.0031(7) 0.0008(6) -0.0030(6)
N5 0.0136(6) 0.0105(6) 0.0128(6) 0.0013(5) 0.0024(5) 0.0000(5)
C5 0.0103(7) 0.0151(7) 0.0157(7) -0.0002(6) 0.0014(6) 0.0005(6)
N6 0.0132(6) 0.0122(6) 0.0193(6) 0.0026(5) -0.0029(5) 0.0012(5)
C6 0.0125(7) 0.0214(8) 0.0198(8) -0.0030(6) -0.0012(6) 0.0005(6)
C9 0.0221(8) 0.0162(8) 0.0099(6) -0.0002(6) 0.0032(6) 0.0004(6)
C8 0.0136(8) 0.0183(8) 0.0234(8) 0.0025(7) 0.0011(6) 0.0039(6)
C7 0.0150(8) 0.0235(9) 0.0209(8) 0.0026(7) 0.0053(6) -0.0009(7)
C11 0.0253(9) 0.0249(9) 0.0164(8) -0.0023(7) 0.0050(7) 0.0052(7)
C10 0.0237(9) 0.0183(8) 0.0142(7) 0.0026(6) 0.0030(6) -0.0006(7)
C12 0.0284(9) 0.0199(8) 0.0128(7) -0.0031(6) 0.0007(7) -0.0024(7)
C13 0.0174(8) 0.0112(7) 0.0115(6) 0.0019(5) 0.0036(6) 0.0003(6)
C14 0.0155(8) 0.0176(8) 0.0144(7) 0.0057(6) 0.0017(6) 0.0025(6)
C15 0.0225(9) 0.0225(9) 0.0193(8) 0.0057(7) 0.0033(7) -0.0020(7)
C16 0.0272(10) 0.0280(10) 0.0279(9) 0.0078(8) 0.0026(8) -0.0073(8)
C17 0.0231(10) 0.0434(12) 0.0306(10) 0.0151(9) 0.0087(8) -0.0035(9)
C18 0.0320(11) 0.0401(12) 0.0256(9) 0.0094(9) 0.0157(8) 0.0079(9)
C19 0.0280(10) 0.0236(9) 0.0193(8) 0.0050(7) 0.0083(7) 0.0059(7)
C20 0.0175(8) 0.0196(8) 0.0109(7) 0.0022(6) 0.0031(6) 0.0044(6)
C21 0.0189(8) 0.0225(9) 0.0157(7) -0.0005(6) 0.0026(6) 0.0036(7)
C22 0.0199(9) 0.0371(11) 0.0195(8) -0.0036(8) -0.0012(7) 0.0044(8)
C23 0.0239(9) 0.0422(12) 0.0184(8) 0.0051(8) 0.0003(7) 0.0145(8)
C24 0.0290(10) 0.0290(10) 0.0248(9) 0.0079(8) 0.0038(8) 0.0133(8)
C25 0.0265(9) 0.0204(9) 0.0203(8) 0.0028(7) 0.0020(7) 0.0053(7)
C26 0.0127(7) 0.0146(7) 0.0167(7) 0.0019(6) 0.0026(6) -0.0001(6)
C27 0.0230(8) 0.0162(8) 0.0195(8) 0.0046(7) 0.0065(7) 0.0009(7)
C28 0.0270(9) 0.0186(8) 0.0185(8) -0.0012(6) 0.0079(7) -0.0002(7)
C29 0.0131(8) 0.0355(10) 0.0247(9) 0.0026(8) 0.0039(7) -0.0020(7)
C30 0.0168(8) 0.0139(7) 0.0174(7) 0.0044(6) 0.0046(6) -0.0008(6)
C31 0.0159(9) 0.0343(11) 0.0455(12) 0.0221(9) 0.0092(8) 0.0028(8)
C32 0.0221(9) 0.0173(8) 0.0271(9) 0.0089(7) 0.0055(7) 0.0001(7)
C33 0.0542(14) 0.0270(10) 0.0217(9) -0.0038(8) 0.0189(9) -0.0121(9)
C34 0.0166(8) 0.0191(8) 0.0256(9) 0.0059(7) -0.0078(7) -0.0018(6)
C35 0.0282(10) 0.0307(10) 0.0249(9) 0.0112(8) -0.0097(8) -0.0043(8)
C36 0.0153(9) 0.0290(10) 0.0515(13) 0.0140(9) -0.0053(9) 0.0023(7)
C37 0.0289(10) 0.0207(9) 0.0287(9) 0.0032(7) -0.0133(8) -0.0075(7)
C38 0.0120(7) 0.0107(7) 0.0183(7) -0.0014(6) -0.0012(6) -0.0009(5)
C39 0.0159(7) 0.0125(7) 0.0148(7) -0.0004(6) 0.0011(6) -0.0025(6)
C40 0.0193(8) 0.0195(8) 0.0191(8) -0.0042(6) -0.0015(7) 0.0026(6)
C41 0.0202(8) 0.0208(8) 0.0214(8) -0.0011(7) -0.0046(7) 0.0003(7)
C42 0.0234(9) 0.0303(10) 0.0182(8) -0.0052(7) -0.0024(7) -0.0059(8)
C43 0.0242(10) 0.0402(11) 0.0245(9) -0.0148(8) 0.0028(8) 0.0022(8)
C44 0.0175(8) 0.0254(9) 0.0243(9) -0.0065(7) -0.0011(7) 0.0017(7)
C45 0.0205(8) 0.0102(7) 0.0174(7) -0.0013(6) 0.0038(6) 0.0030(6)
C46 0.0196(8) 0.0140(8) 0.0258(8) 0.0019(7) 0.0051(7) 0.0034(6)
C47 0.0269(10) 0.0140(8) 0.0338(10) 0.0001(7) 0.0140(8) 0.0010(7)
C48 0.0454(12) 0.0140(8) 0.0236(9) 0.0013(7) 0.0154(8) 0.0022(8)
C49 0.0513(13) 0.0178(9) 0.0188(8) 0.0022(7) -0.0010(8) 0.0029(8)
C50 0.0308(10) 0.0158(8) 0.0200(8) 0.0001(7) -0.0025(7) 0.0019(7)

loop_
_atom_type_symbol
_atom_type_description
_atom_type_scat_dispersion_real
_atom_type_scat_dispersion_imag
_atom_type_scat_source
C C 0.0015 0.0009 'International Tables Vol C Tables 4.2.6.8 and 6.1.1.4'
H H 0.0000 0.0000 'International Tables Vol C Tables 4.2.6.8 and 6.1.1.4'
N N 0.0030 0.0019 'International Tables Vol C Tables 4.2.6.8 and 6.1.1.4'
O O 0.0056 0.0036 'International Tables Vol C Tables 4.2.6.8 and 6.1.1.4'
P P 0.0667 0.0580 'International Tables Vol C Tables 4.2.6.8 and 6.1.1.4'
S S 0.0826 0.0763 'International Tables Vol C Tables 4.2.6.8 and 6.1.1.4'
Cl Cl 0.0998 0.0984 'International Tables Vol C Tables 4.2.6.8 and 6.1.1.4'
Dy Dy -0.3302 2.9404 'International Tables Vol C Tables 4.2.6.8 and 6.1.1.4'

loop_
_geom_angle_atom_site_label_1
_geom_angle_atom_site_label_2
_geom_angle_atom_site_label_3
_geom_angle
_geom_angle_site_symmetry_1
_geom_angle_site_symmetry_3
_geom_angle_publ_flag
C3A C2A C1A 111.1(16) . . ?
C2A C3A C4A 112.1(13) . . ?
C3A C4A C5A 109.3(19) . . ?
C2B O1B C5B 109.4(13) . . ?
O1B C2B C3B 106.8(11) . . ?
C2B C3B C4B 101.8(12) . . ?
C5B C4B C3B 101.3(12) . . ?
O1B C5B C4B 106.4(11) . . ?
N5 Dy1 N4 60.37(5) . . ?
N5 Dy1 N1 105.20(5) . . ?
N4 Dy1 N1 111.29(5) . . ?
N5 Dy1 N2 111.66(5) . . ?
N4 Dy1 N2 167.64(4) . . ?
N1 Dy1 N2 60.07(4) . . ?
N5 Dy1 Cl1 99.44(3) . . ?
N4 Dy1 Cl1 89.37(3) . . ?
N1 Dy1 Cl1 153.44(3) . . ?
N2 Dy1 Cl1 101.67(3) . . ?
N5 Dy1 S2 30.57(3) . . ?
N4 Dy1 S2 30.80(3) . . ?
N1 Dy1 S2 116.97(3) . . ?
N2 Dy1 S2 142.23(3) . . ?
Cl1 Dy1 S2 89.374(16) . . ?
N5 Dy1 S1 118.34(3) . . ?
N4 Dy1 S1 141.75(3) . . ?
N1 Dy1 S1 30.57(3) . . ?
N2 Dy1 S1 30.97(3) . . ?
Cl1 Dy1 S1 126.056(13) . . ?
S2 Dy1 S1 141.847(12) . . ?
N5 Dy1 P1 171.47(3) . . ?
N4 Dy1 P1 118.72(3) . . ?
N1 Dy1 P1 66.80(3) . . ?
N2 Dy1 P1 67.59(3) . . ?
Cl1 Dy1 P1 88.961(15) . . ?
S2 Dy1 P1 149.497(12) . . ?
S1 Dy1 P1 56.372(13) . . ?
N1 C1 C4 105.41(12) . . ?
N1 C1 C3 116.24(13) . . ?
C4 C1 C3 107.98(14) . . ?
N1 C1 C2 108.95(13) . . ?
C4 C1 C2 108.35(13) . . ?
C3 C1 C2 109.59(13) . . ?
N3 S1 N1 124.77(7) . . ?
N3 S1 N2 124.70(8) . . ?
N1 S1 N2 95.41(7) . . ?
N3 S1 C13 98.81(7) . . ?
N1 S1 C13 104.69(7) . . ?
N2 S1 C13 106.23(7) . . ?
N3 S1 Dy1 161.30(5) . . ?
N1 S1 Dy1 48.42(5) . . ?
N2 S1 Dy1 49.82(5) . . ?
C13 S1 Dy1 99.86(5) . . ?
C14 P1 C20 99.36(7) . . ?
C14 P1 C13 103.95(8) . . ?
C20 P1 C13 102.61(7) . . ?
C14 P1 Dy1 126.05(5) . . ?
C20 P1 Dy1 125.59(6) . . ?
C13 P1 Dy1 94.43(5) . . ?
C1 N1 S1 125.37(11) . . ?
C1 N1 Dy1 132.08(10) . . ?
S1 N1 Dy1 101.00(6) . . ?
N6 S2 N5 123.03(7) . . ?
N6 S2 N4 123.46(7) . . ?
N5 S2 N4 94.25(7) . . ?
N6 S2 C38 100.38(7) . . ?
N5 S2 C38 105.64(7) . . ?
N4 S2 C38 108.97(7) . . ?
N6 S2 Dy1 154.47(5) . . ?
N5 S2 Dy1 47.47(5) . . ?
N4 S2 Dy1 48.66(5) . . ?
C38 S2 Dy1 105.08(5) . . ?
C39 P2 C45 101.77(7) . . ?
C39 P2 C38 99.30(7) . . ?
C45 P2 C38 99.75(7) . . ?
C5 N2 S1 122.40(10) . . ?
C5 N2 Dy1 136.94(9) . . ?
S1 N2 Dy1 99.22(6) . . ?
C9 N3 S1 132.93(11) . . ?
C26 N4 S2 125.77(11) . . ?
C26 N4 Dy1 129.26(9) . . ?
S2 N4 Dy1 100.54(6) . . ?
C30 N5 S2 125.67(11) . . ?
C30 N5 Dy1 129.28(10) . . ?
S2 N5 Dy1 101.96(6) . . ?
N2 C5 C6 106.44(12) . . ?
N2 C5 C7 110.62(13) . . ?
C6 C5 C7 108.00(14) . . ?
N2 C5 C8 114.76(13) . . ?
C6 C5 C8 107.64(13) . . ?
C7 C5 C8 109.12(13) . . ?
C34 N6 S2 129.94(12) . . ?
N3 C9 C10 115.06(13) . . ?
N3 C9 C11 106.74(13) . . ?
C10 C9 C11 110.44(14) . . ?
N3 C9 C12 107.93(13) . . ?
C10 C9 C12 109.23(14) . . ?
C11 C9 C12 107.12(14) . . ?
S1 C13 P1 109.33(8) . . ?
C15 C14 C19 118.36(16) . . ?
C15 C14 P1 125.76(13) . . ?
C19 C14 P1 115.77(13) . . ?
C16 C15 C14 120.78(17) . . ?
C17 C16 C15 120.12(19) . . ?
C16 C17 C18 120.09(18) . . ?
C17 C18 C19 120.13(18) . . ?
C18 C19 C14 120.52(18) . . ?
C21 C20 C25 119.07(15) . . ?
C21 C20 P1 118.92(13) . . ?
C25 C20 P1 121.99(13) . . ?
C20 C21 C22 120.24(17) . . ?
C23 C22 C21 119.99(18) . . ?
C24 C23 C22 120.05(17) . . ?
C23 C24 C25 120.44(18) . . ?
C24 C25 C20 120.20(18) . . ?
N4 C26 C28 115.17(13) . . ?
N4 C26 C29 111.69(13) . . ?
C28 C26 C29 108.50(14) . . ?
N4 C26 C27 104.54(13) . . ?
C28 C26 C27 107.90(13) . . ?
C29 C26 C27 108.76(14) . . ?
N5 C30 C33 106.21(13) . . ?
N5 C30 C31 106.77(13) . . ?
C33 C30 C31 109.47(16) . . ?
N5 C30 C32 117.58(14) . . ?
C33 C30 C32 109.32(15) . . ?
C31 C30 C32 107.30(14) . . ?
N6 C34 C36 106.21(15) . . ?
N6 C34 C37 114.83(14) . . ?
C36 C34 C37 110.64(16) . . ?
N6 C34 C35 108.91(14) . . ?
C36 C34 C35 107.78(15) . . ?
C37 C34 C35 108.25(16) . . ?
S2 C38 P2 116.51(8) . . ?
C44 C39 C40 117.93(15) . . ?
C44 C39 P2 115.58(12) . . ?
C40 C39 P2 126.39(13) . . ?
C41 C40 C39 120.81(16) . . ?
C42 C41 C40 120.25(16) . . ?
C41 C42 C43 119.74(16) . . ?
C42 C43 C44 120.14(18) . . ?
C43 C44 C39 121.13(17) . . ?
C50 C45 C46 118.54(16) . . ?
C50 C45 P2 117.33(13) . . ?
C46 C45 P2 124.12(13) . . ?
C47 C46 C45 120.69(17) . . ?
C48 C47 C46 120.00(18) . . ?
C49 C48 C47 119.90(17) . . ?
C48 C49 C50 120.24(18) . . ?
C45 C50 C49 120.62(18) . . ?

loop_
_geom_bond_atom_site_label_1
_geom_bond_atom_site_label_2
_geom_bond_distance
_geom_bond_site_symmetry_2
_geom_bond_publ_flag
C1A C2A 1.531(14) . ?
C2A C3A 1.523(16) . ?
C3A C4A 1.526(17) . ?
C4A C5A 1.531(16) . ?
O1B C2B 1.422(15) . ?
O1B C5B 1.425(15) . ?
C2B C3B 1.499(19) . ?
C3B C4B 1.527(11) . ?
C4B C5B 1.50(2) . ?
Dy1 N5 2.3147(13) . ?
Dy1 N4 2.3467(13) . ?
Dy1 N1 2.3471(13) . ?
Dy1 N2 2.3837(13) . ?
Dy1 Cl1 2.5996(6) . ?
Dy1 S2 3.0730(5) . ?
Dy1 S1 3.0798(5) . ?
Dy1 P1 3.2169(5) . ?
C1 N1 1.4933(19) . ?
C1 C4 1.524(2) . ?
C1 C3 1.529(2) . ?
C1 C2 1.533(2) . ?
S1 N3 1.5088(14) . ?
S1 N1 1.5958(13) . ?
S1 N2 1.6055(13) . ?
S1 C13 1.8070(15) . ?
P1 C14 1.8305(17) . ?
P1 C20 1.8309(17) . ?
P1 C13 1.8418(16) . ?
S2 N6 1.5144(13) . ?
S2 N5 1.5978(14) . ?
S2 N4 1.6006(13) . ?
S2 C38 1.8073(15) . ?
P2 C39 1.8333(16) . ?
P2 C45 1.8345(17) . ?
P2 C38 1.8503(16) . ?
N2 C5 1.500(2) . ?
N3 C9 1.485(2) . ?
N4 C26 1.488(2) . ?
N5 C30 1.493(2) . ?
C5 C6 1.525(2) . ?
C5 C7 1.528(2) . ?
C5 C8 1.534(2) . ?
N6 C34 1.481(2) . ?
C9 C10 1.525(2) . ?
C9 C11 1.526(2) . ?
C9 C12 1.529(2) . ?
C14 C15 1.390(2) . ?
C14 C19 1.395(2) . ?
C15 C16 1.386(2) . ?
C16 C17 1.376(3) . ?
C17 C18 1.376(3) . ?
C18 C19 1.389(3) . ?
C20 C21 1.389(2) . ?
C20 C25 1.395(2) . ?
C21 C22 1.394(2) . ?
C22 C23 1.379(3) . ?
C23 C24 1.377(3) . ?
C24 C25 1.384(2) . ?
C26 C28 1.524(2) . ?
C26 C29 1.525(2) . ?
C26 C27 1.529(2) . ?
C30 C33 1.524(2) . ?
C30 C31 1.526(2) . ?
C30 C32 1.530(2) . ?
C34 C36 1.522(3) . ?
C34 C37 1.525(2) . ?
C34 C35 1.525(3) . ?
C39 C44 1.387(2) . ?
C39 C40 1.393(2) . ?
C40 C41 1.387(2) . ?
C41 C42 1.375(3) . ?
C42 C43 1.376(3) . ?
C43 C44 1.386(2) . ?
C45 C50 1.387(2) . ?
C45 C46 1.392(2) . ?
C46 C47 1.387(2) . ?
C47 C48 1.382(3) . ?
C48 C49 1.374(3) . ?
C49 C50 1.390(3) . ?

loop_
_geom_torsion_atom_site_label_1
_geom_torsion_atom_site_label_2
_geom_torsion_atom_site_label_3
_geom_torsion_atom_site_label_4
_geom_torsion
_geom_torsion_site_symmetry_1
_geom_torsion_site_symmetry_2
_geom_torsion_site_symmetry_3
_geom_torsion_site_symmetry_4
_geom_torsion_publ_flag
C1A C2A C3A C4A -174(3) . . . . ?
C2A C3A C4A C5A -180(3) . . . . ?
C5B O1B C2B C3B 10(4) . . . . ?
O1B C2B C3B C4B -30(3) . . . . ?
C2B C3B C4B C5B 37(2) . . . . ?
C2B O1B C5B C4B 14(4) . . . . ?
C3B C4B C5B O1B -32(3) . . . . ?
C4 C1 N1 S1 142.72(12) . . . . ?
C3 C1 N1 S1 23.19(19) . . . . ?
C2 C1 N1 S1 -101.17(14) . . . . ?
C4 C1 N1 Dy1 -20.32(18) . . . . ?
C3 C1 N1 Dy1 -139.85(12) . . . . ?
C2 C1 N1 Dy1 95.78(15) . . . . ?
N3 S1 N1 C1 34.99(16) . . . . ?
N2 S1 N1 C1 174.61(12) . . . . ?
C13 S1 N1 C1 -77.02(13) . . . . ?
Dy1 S1 N1 C1 -167.26(15) . . . . ?
N3 S1 N1 Dy1 -157.75(7) . . . . ?
N2 S1 N1 Dy1 -18.13(7) . . . . ?
C13 S1 N1 Dy1 90.24(7) . . . . ?
N3 S1 N2 C5 -34.19(15) . . . . ?
N1 S1 N2 C5 -173.86(12) . . . . ?
C13 S1 N2 C5 79.11(13) . . . . ?
Dy1 S1 N2 C5 168.41(14) . . . . ?
N3 S1 N2 Dy1 157.40(7) . . . . ?
N1 S1 N2 Dy1 17.74(6) . . . . ?
C13 S1 N2 Dy1 -89.29(7) . . . . ?
N1 S1 N3 C9 58.95(18) . . . . ?
N2 S1 N3 C9 -69.38(18) . . . . ?
C13 S1 N3 C9 173.79(15) . . . . ?
Dy1 S1 N3 C9 -3.1(3) . . . . ?
N6 S2 N4 C26 -52.72(15) . . . . ?
N5 S2 N4 C26 172.51(13) . . . . ?
C38 S2 N4 C26 64.37(14) . . . . ?
Dy1 S2 N4 C26 158.05(15) . . . . ?
N6 S2 N4 Dy1 149.23(7) . . . . ?
N5 S2 N4 Dy1 14.46(7) . . . . ?
C38 S2 N4 Dy1 -93.68(7) . . . . ?
N6 S2 N5 C30 48.67(15) . . . . ?
N4 S2 N5 C30 -176.28(13) . . . . ?
C38 S2 N5 C30 -65.23(14) . . . . ?
Dy1 S2 N5 C30 -161.54(16) . . . . ?
N6 S2 N5 Dy1 -149.79(7) . . . . ?
N4 S2 N5 Dy1 -14.74(7) . . . . ?
C38 S2 N5 Dy1 96.31(7) . . . . ?
S1 N2 C5 C6 -153.75(11) . . . . ?
Dy1 N2 C5 C6 9.36(19) . . . . ?
S1 N2 C5 C7 89.18(15) . . . . ?
Dy1 N2 C5 C7 -107.71(15) . . . . ?
S1 N2 C5 C8 -34.80(18) . . . . ?
Dy1 N2 C5 C8 128.31(13) . . . . ?
N5 S2 N6 C34 60.07(18) . . . . ?
N4 S2 N6 C34 -62.31(18) . . . . ?
C38 S2 N6 C34 176.55(15) . . . . ?
Dy1 S2 N6 C34 0.7(3) . . . . ?
S1 N3 C9 C10 6.0(2) . . . . ?
S1 N3 C9 C11 128.94(15) . . . . ?
S1 N3 C9 C12 -116.21(16) . . . . ?
N3 S1 C13 P1 -179.52(8) . . . . ?
N1 S1 C13 P1 -49.93(10) . . . . ?
N2 S1 C13 P1 50.31(10) . . . . ?
Dy1 S1 C13 P1 -0.53(8) . . . . ?
C14 P1 C13 S1 129.37(8) . . . . ?
C20 P1 C13 S1 -127.49(9) . . . . ?
Dy1 P1 C13 S1 0.50(8) . . . . ?
C20 P1 C14 C15 -95.77(15) . . . . ?
C13 P1 C14 C15 9.84(16) . . . . ?
Dy1 P1 C14 C15 116.06(14) . . . . ?
C20 P1 C14 C19 80.48(14) . . . . ?
C13 P1 C14 C19 -173.91(13) . . . . ?
Dy1 P1 C14 C19 -67.69(14) . . . . ?
C19 C14 C15 C16 0.6(3) . . . . ?
P1 C14 C15 C16 176.78(14) . . . . ?
C14 C15 C16 C17 -0.5(3) . . . . ?
C15 C16 C17 C18 0.4(3) . . . . ?
C16 C17 C18 C19 -0.4(3) . . . . ?
C17 C18 C19 C14 0.5(3) . . . . ?
C15 C14 C19 C18 -0.6(3) . . . . ?
P1 C14 C19 C18 -177.18(14) . . . . ?
C14 P1 C20 C21 -129.15(14) . . . . ?
C13 P1 C20 C21 124.15(14) . . . . ?
Dy1 P1 C20 C21 19.22(16) . . . . ?
C14 P1 C20 C25 49.22(16) . . . . ?
C13 P1 C20 C25 -57.48(16) . . . . ?
Dy1 P1 C20 C25 -162.41(12) . . . . ?
C25 C20 C21 C22 -0.3(3) . . . . ?
P1 C20 C21 C22 178.10(13) . . . . ?
C20 C21 C22 C23 0.7(3) . . . . ?
C21 C22 C23 C24 -0.4(3) . . . . ?
C22 C23 C24 C25 -0.2(3) . . . . ?
C23 C24 C25 C20 0.6(3) . . . . ?
C21 C20 C25 C24 -0.3(3) . . . . ?
P1 C20 C25 C24 -178.70(14) . . . . ?
S2 N4 C26 C28 -41.66(19) . . . . ?
Dy1 N4 C26 C28 110.00(14) . . . . ?
S2 N4 C26 C29 82.69(17) . . . . ?
Dy1 N4 C26 C29 -125.65(13) . . . . ?
S2 N4 C26 C27 -159.88(11) . . . . ?
Dy1 N4 C26 C27 -8.21(17) . . . . ?
S2 N5 C30 C33 -124.46(15) . . . . ?
Dy1 N5 C30 C33 79.13(17) . . . . ?
S2 N5 C30 C31 118.79(15) . . . . ?
Dy1 N5 C30 C31 -37.62(18) . . . . ?
S2 N5 C30 C32 -1.7(2) . . . . ?
Dy1 N5 C30 C32 -158.14(11) . . . . ?
S2 N6 C34 C36 135.45(15) . . . . ?
S2 N6 C34 C37 12.8(2) . . . . ?
S2 N6 C34 C35 -108.72(17) . . . . ?
N6 S2 C38 P2 25.06(11) . . . . ?
N5 S2 C38 P2 153.87(9) . . . . ?
N4 S2 C38 P2 -105.90(10) . . . . ?
Dy1 S2 C38 P2 -156.79(7) . . . . ?
C39 P2 C38 S2 151.46(9) . . . . ?
C45 P2 C38 S2 -104.78(10) . . . . ?
C45 P2 C39 C44 98.55(14) . . . . ?
C38 P2 C39 C44 -159.35(13) . . . . ?
C45 P2 C39 C40 -85.20(16) . . . . ?
C38 P2 C39 C40 16.89(16) . . . . ?
C44 C39 C40 C41 0.0(3) . . . . ?
P2 C39 C40 C41 -176.14(13) . . . . ?
C39 C40 C41 C42 0.3(3) . . . . ?
C40 C41 C42 C43 -0.5(3) . . . . ?
C41 C42 C43 C44 0.3(3) . . . . ?
C42 C43 C44 C39 0.0(3) . . . . ?
C40 C39 C44 C43 -0.2(3) . . . . ?
P2 C39 C44 C43 176.39(16) . . . . ?
C39 P2 C45 C50 -152.72(13) . . . . ?
C38 P2 C45 C50 105.54(14) . . . . ?
C39 P2 C45 C46 27.83(16) . . . . ?
C38 P2 C45 C46 -73.91(15) . . . . ?
C50 C45 C46 C47 -1.0(2) . . . . ?
P2 C45 C46 C47 178.44(13) . . . . ?
C45 C46 C47 C48 -0.2(3) . . . . ?
C46 C47 C48 C49 0.9(3) . . . . ?
C47 C48 C49 C50 -0.4(3) . . . . ?
C46 C45 C50 C49 1.5(3) . . . . ?
P2 C45 C50 C49 -177.97(14) . . . . ?
C48 C49 C50 C45 -0.8(3) . . . . ?
